data_4320123
loop_
_publ_author_name
'Takumi Konno'
'Yuichi Shimazaki'
'Masayuki Kawai'
'Masakazu Hirotsu'

_publ_contact_author
;
Takumi Konno
Department of Chemistry, Graduate School of Science, Osaka 
University, Toyonaka, Osaka 560-0043, Japan
;
_publ_contact_author_email ' konno@ch.wani.osaka-u.ac.jp'
_publ_contact_author_fax '+ 81-6-6850-5785'
_publ_contact_author_phone '+ 81-6-6850-5765'
_publ_section_title
;
 Synthesis, Characterization, and Stereochemistry of Oxorhenium(V)
 Complexes with 2-Aminoethanethiolate
;
_journal_name_full 'Inorganic Chemistry'
_journal_page_first 4250
_journal_page_last 4256
_journal_paper_doi 10.1021/ic010326o
_journal_volume 40
_journal_year 2001
_chemical_formula_sum 'C6 H20 Cl2 N3 O Re S3'
_chemical_formula_weight 503.54
_space_group_IT_number 2
_symmetry_cell_setting triclinic
_symmetry_Int_Tables_number 2
_symmetry_space_group_name_Hall '-P 1'
_symmetry_space_group_name_H-M 'P -1'
_cell_angle_alpha 102.71(2)
_cell_angle_beta 101.28(2)
_cell_angle_gamma 75.41(2)
_cell_formula_units_Z 2
_cell_length_a 11.938(3)
_cell_length_b 12.366(3)
_cell_length_c 5.819(1)
_cell_measurement_reflns_used 24
_cell_measurement_temperature 291.2
_cell_measurement_theta_max 15.0
_cell_measurement_theta_min 14.9
_cell_volume 802.0(3)
_computing_cell_refinement 'Rigaku/AFC Diffractometer Control'
_computing_data_collection 'Rigaku/AFC Diffractometer Control'
_computing_data_reduction teXsan
_computing_publication_material teXsan
_computing_structure_refinement teXsan
_computing_structure_solution 'DIRDIF92 (PATTY)'
_diffrn_ambient_temperature 291.2
_diffrn_measurement_device 'Rigaku AFC7S'
_diffrn_measurement_method \w-2\q
_diffrn_orient_matrix_UB_11 0.06000
_diffrn_orient_matrix_UB_12 0.04640
_diffrn_orient_matrix_UB_13 0.02054
_diffrn_orient_matrix_UB_21 -0.06371
_diffrn_orient_matrix_UB_22 0.06951
_diffrn_orient_matrix_UB_23 -0.01314
_diffrn_orient_matrix_UB_31 0.00140
_diffrn_orient_matrix_UB_32 0.01521
_diffrn_orient_matrix_UB_33 0.17646
_diffrn_radiation_detector 'scintillation counter'
_diffrn_radiation_monochromator graphite
_diffrn_radiation_source 'Rigaku sealed tube'
_diffrn_radiation_type 'Mo K\a'
_diffrn_radiation_wavelength 0.7107
_diffrn_reflns_av_R_equivalents 0.010
_diffrn_reflns_av_sigmaI/netI 0.024
_diffrn_reflns_limit_h_max 15
_diffrn_reflns_limit_h_min 0
_diffrn_reflns_limit_k_max 16
_diffrn_reflns_limit_k_min -15
_diffrn_reflns_limit_l_max 7
_diffrn_reflns_limit_l_min -7
_diffrn_reflns_number 3871
_diffrn_reflns_reduction_process 'Lp corrections applied'
_diffrn_reflns_theta_max 27.52
_diffrn_reflns_theta_min 2.20
_diffrn_standards_decay_% -0.19
_diffrn_standards_interval_count 150
_diffrn_standards_number 3
_exptl_absorpt_coefficient_mu 8.289
_exptl_absorpt_correction_T_max 1.000
_exptl_absorpt_correction_T_min 0.667
_exptl_absorpt_correction_type '\y scans(North,Phillips & Mathews,1968)'
_exptl_crystal_colour dark
_exptl_crystal_density_diffrn 2.085
_exptl_crystal_density_meas ?
_exptl_crystal_description rod
_exptl_crystal_F_000 484.00
_exptl_crystal_size_max 0.50
_exptl_crystal_size_mid 0.18
_exptl_crystal_size_min 0.10
_refine_diff_density_max 1.38
_refine_diff_density_min -0.84
_refine_ls_extinction_coef 0.0031(7)
_refine_ls_extinction_method 'Zachariasen(1967) type 2 Gaussian isotropic'
_refine_ls_goodness_of_fit_obs 1.255
_refine_ls_hydrogen_treatment refall
_refine_ls_matrix_type full
_refine_ls_number_constraints 0
_refine_ls_number_parameters 226
_refine_ls_number_reflns 3447
_refine_ls_number_restraints 0
_refine_ls_R_factor_obs 0.0207
_refine_ls_shift/esd_max 0.0490
_refine_ls_shift/esd_mean 0.0050
_refine_ls_structure_factor_coef F
_refine_ls_weighting_details 'w = 1/[\s^2^(Fo) + 0.00022|Fo|^2^]'
_refine_ls_weighting_scheme calc
_refine_ls_wR_factor_obs 0.0272
_reflns_number_observed 3447
_reflns_number_total 3693
_reflns_observed_criterion >2.0sigma(I)
_cod_data_source_file ic010326o_4.cif
_cod_data_source_block '[5]Cl2'
_cod_depositor_comments
;
The following automatic conversions were performed:

'_exptl_crystal_density_meas' value 'not measured' was changed to '?'
- the value is perceived as not measured.

Automatic conversion script
Id: cif_fix_values 3008 2015-01-20 13:52:24Z robertas 

The following automatic conversions were performed:

'_refine_ls_weighting_scheme' value 'w = 1/[\s^2^(Fo) +
0.00022|Fo|^2^]' was changed to 'calc'. New tag
'_refine_ls_weighting_details' was created. The value of the new tag
was set to 'w = 1/[\s^2^(Fo) + 0.00022|Fo|^2^]'.

Automatic conversion script
Id: cif_fix_values 3143 2015-03-26 13:38:13Z robertas 
;
_cod_original_sg_symbol_H-M 'P -1 '
_cod_original_formula_sum 'C6 H20 Cl2 N3 O S3 Re '
_cod_database_code 4320123

loop_
_symmetry_equiv_pos_as_xyz
x,y,z
-x,-y,-z

loop_
_atom_site_aniso_label
_atom_site_aniso_U_11
_atom_site_aniso_U_22
_atom_site_aniso_U_33
_atom_site_aniso_U_12
_atom_site_aniso_U_13
_atom_site_aniso_U_23
Re 0.02478(9) 0.02988(9) 0.02713(9) -0.00178(6) 0.00393(6) 0.00746(5)
Cl1 0.0589(7) 0.0587(7) 0.0435(6) -0.0038(6) 0.0112(5) 0.0172(5)
Cl2 0.0396(5) 0.0428(5) 0.0403(5) -0.0094(4) 0.0059(4) 0.0088(4)
S1 0.0306(5) 0.0380(5) 0.0648(7) 0.0048(4) 0.0105(5) 0.0123(5)
S2 0.0373(5) 0.0386(5) 0.0585(7) -0.0045(4) 0.0105(5) 0.0209(5)
S3 0.0245(4) 0.0461(5) 0.0438(5) -0.0036(4) 0.0011(4) 0.0203(4)
O1 0.048(2) 0.044(2) 0.031(1) -0.008(1) 0.005(1) 0.003(1)
N1 0.030(2) 0.047(2) 0.031(2) -0.004(2) 0.005(2) 0.012(2)
N2 0.055(3) 0.052(2) 0.040(2) -0.020(2) 0.007(2) 0.008(2)
N3 0.029(2) 0.050(2) 0.044(2) -0.009(2) 0.007(2) 0.009(2)
C1 0.036(2) 0.065(3) 0.057(3) 0.001(2) 0.019(2) 0.010(2)
C2 0.029(2) 0.061(3) 0.051(3) -0.010(2) 0.009(2) 0.016(2)
C3 0.048(3) 0.042(2) 0.054(3) -0.013(2) -0.006(2) 0.022(2)
C4 0.039(2) 0.044(2) 0.059(3) -0.002(2) 0.006(2) 0.017(2)
C5 0.026(2) 0.044(2) 0.040(2) -0.007(2) 0.002(2) 0.008(2)
C6 0.027(2) 0.045(2) 0.045(2) -0.008(2) 0.006(2) 0.003(2)

loop_
_atom_site_label
_atom_site_fract_x
_atom_site_fract_y
_atom_site_fract_z
_atom_site_U_iso_or_equiv
_atom_site_thermal_displace_type
_atom_site_calc_flag
_atom_site_calc_attached_atom
_atom_site_occupancy
_atom_site_refinement_flags
Re 0.20542(1) 0.17709(1) 0.14347(2) 0.02763(5) Uani d . 1.00 .
Cl1 0.6062(1) 0.4192(1) 0.2799(2) 0.0535(3) Uani d . 1.00 .
Cl2 0.79097(9) 0.16426(9) 0.7681(2) 0.0406(3) Uani d . 1.00 .
S1 0.05743(10) 0.32796(9) 0.2413(2) 0.0457(3) Uani d . 1.00 .
S2 0.30071(10) 0.29399(9) 0.0388(2) 0.0430(3) Uani d . 1.00 .
S3 0.37138(9) 0.10984(9) 0.3892(2) 0.0375(3) Uani d . 1.00 .
O1 0.1766(3) 0.0843(3) -0.1109(5) 0.0421(8) Uani d . 1.00 .
N1 0.1305(3) 0.1067(3) 0.3692(7) 0.0360(10) Uani d . 1.00 .
N2 0.3261(4) 0.5492(4) 0.1783(8) 0.048(1) Uani d . 1.00 .
N3 0.6721(3) 0.1580(3) 0.2240(7) 0.0405(10) Uani d . 1.00 .
C1 -0.0297(4) 0.2727(5) 0.396(1) 0.053(1) Uani d . 1.00 .
C2 0.0016(4) 0.1447(4) 0.3483(9) 0.046(1) Uani d . 1.00 .
C3 0.2024(5) 0.4200(4) -0.0610(9) 0.047(1) Uani d . 1.00 .
C4 0.2081(4) 0.5252(4) 0.1247(9) 0.047(1) Uani d . 1.00 .
C5 0.4981(4) 0.1689(4) 0.4023(8) 0.037(1) Uani d . 1.00 .
C6 0.5649(4) 0.1120(4) 0.1974(8) 0.040(1) Uani d . 1.00 .
H1 -0.121(4) 0.310(4) 0.348(8) 0.04(1) Uiso calc . 1.00 .
H2 -0.018(6) 0.300(6) 0.57(1) 0.09(1) Uiso calc . 1.00 .
H3 -0.029(4) 0.113(4) 0.226(8) 0.03(1) Uiso calc . 1.00 .
H4 -0.028(6) 0.108(5) 0.49(1) 0.09(1) Uiso calc . 1.00 .
H5 0.163(5) 0.019(5) 0.340(9) 0.05(1) Uiso calc . 1.00 .
H6 0.147(4) 0.115(4) 0.468(8) 0.02(1) Uiso calc . 1.00 .
H7 0.229(4) 0.422(4) -0.187(9) 0.04(1) Uiso calc . 1.00 .
H8 0.116(5) 0.412(5) -0.071(10) 0.06(1) Uiso calc . 1.00 .
H9 0.162(5) 0.592(5) 0.080(10) 0.06(1) Uiso calc . 1.00 .
H10 0.182(5) 0.511(4) 0.287(10) 0.06(1) Uiso calc . 1.00 .
H11 0.341(4) 0.561(4) 0.082(9) 0.03(1) Uiso calc . 1.00 .
H12 0.314(7) 0.623(7) 0.29(1) 0.113(9) Uiso calc . 1.00 .
H13 0.377(5) 0.494(5) 0.226(9) 0.05(1) Uiso calc . 1.00 .
H14 0.473(4) 0.253(4) 0.403(7) 0.032(10) Uiso calc . 1.00 .
H15 0.544(5) 0.143(5) 0.535(10) 0.06(1) Uiso calc . 1.00 .
H16 0.587(5) 0.035(5) 0.169(10) 0.06(1) Uiso calc . 1.00 .
H17 0.510(4) 0.127(4) 0.050(8) 0.04(1) Uiso calc . 1.00 .
H18 0.709(5) 0.127(4) 0.08(1) 0.06(1) Uiso calc . 1.00 .
H19 0.661(6) 0.242(6) 0.22(1) 0.097(10) Uiso calc . 1.00 .
H20 0.713(4) 0.145(4) 0.358(9) 0.04(1) Uiso calc . 1.00 .

loop_
_atom_type_symbol
_atom_type_oxidation_number
_atom_type_number_in_cell
_atom_type_scat_dispersion_real
_atom_type_scat_dispersion_imag
_atom_type_scat_source
C 0 12 0.003 0.002
;International Tables for Crystallography
(1992, Vol. C, Tables 4.2.6.8 and 6.1.1.1)
;
H 0 40 0.000 0.000
;International Tables for Crystallography
(1992, Vol. C, Table 6.1.1.2)
;
N 0 6 0.006 0.003
;International Tables for Crystallography
(1992, Vol. C, Tables 4.2.6.8 and 6.1.1.1)
;
O 0 2 0.011 0.006
;International Tables for Crystallography
(1992, Vol. C, Tables 4.2.6.8 and 6.1.1.1)
;
Re 0 2 -1.018 7.231
;International Tables for Crystallography
(1992, Vol. C, Tables 4.2.6.8 and 6.1.1.1)
;
S 0 6 0.125 0.123
;International Tables for Crystallography
(1992, Vol. C, Tables 4.2.6.8 and 6.1.1.1)
;
Cl 0 4 0.148 0.159
;International Tables for Crystallography
(1992, Vol. C, Tables 4.2.6.8 and 6.1.1.1)
;

loop_
_geom_angle_atom_site_label_1
_geom_angle_atom_site_label_2
_geom_angle_atom_site_label_3
_geom_angle
_geom_angle_site_symmetry_1
_geom_angle_site_symmetry_2
_geom_angle_site_symmetry_3
_geom_angle_publ_flag
S1 RE S2 90.40(4) 1_555 1_555 1_555 yes
S1 RE S3 127.07(4) 1_555 1_555 1_555 yes
S1 RE O1 116.9(1) 1_555 1_555 1_555 yes
S1 RE N1 80.7(1) 1_555 1_555 1_555 yes
S2 RE S3 89.83(4) 1_555 1_555 1_555 yes
S2 RE O1 104.9(1) 1_555 1_555 1_555 yes
S2 RE N1 158.4(1) 1_555 1_555 1_555 yes
S3 RE O1 114.1(1) 1_555 1_555 1_555 yes
S3 RE N1 80.2(1) 1_555 1_555 1_555 yes
O1 RE N1 96.7(2) 1_555 1_555 1_555 yes
RE S1 C1 104.3(2) 1_555 1_555 1_555 yes
RE S2 C3 113.5(2) 1_555 1_555 1_555 yes
RE S3 C5 116.8(1) 1_555 1_555 1_555 yes
RE N1 C2 113.2(3) 1_555 1_555 1_555 yes
RE N1 H5 107(2) 1_555 1_555 1_555 no
RE N1 H6 116(5) 1_555 1_555 1_555 no
C2 N1 H5 116(2) 1_555 1_555 1_555 no
C2 N1 H6 105(5) 1_555 1_555 1_555 no
H5 N1 H6 97(5) 1_555 1_555 1_555 no
C4 N2 H11 110(4) 1_555 1_555 1_555 no
C4 N2 H12 102(4) 1_555 1_555 1_555 no
C4 N2 H13 111(3) 1_555 1_555 1_555 no
H11 N2 H12 104(5) 1_555 1_555 1_555 no
H11 N2 H13 109(5) 1_555 1_555 1_555 no
H12 N2 H13 117(5) 1_555 1_555 1_555 no
C6 N3 H18 108(3) 1_555 1_555 1_555 no
C6 N3 H19 117(4) 1_555 1_555 1_555 no
C6 N3 H20 106(3) 1_555 1_555 1_555 no
H18 N3 H19 98(4) 1_555 1_555 1_555 no
H18 N3 H20 118(4) 1_555 1_555 1_555 no
H19 N3 H20 107(5) 1_555 1_555 1_555 no
S1 C1 C2 109.9(3) 1_555 1_555 1_555 yes
S1 C1 H1 108(2) 1_555 1_555 1_555 no
S1 C1 H2 111(4) 1_555 1_555 1_555 no
C2 C1 H1 115(2) 1_555 1_555 1_555 no
C2 C1 H2 109(3) 1_555 1_555 1_555 no
H1 C1 H2 101(4) 1_555 1_555 1_555 no
N1 C2 C1 108.8(4) 1_555 1_555 1_555 yes
N1 C2 H3 110(3) 1_555 1_555 1_555 no
N1 C2 H4 106(3) 1_555 1_555 1_555 no
C1 C2 H3 117(3) 1_555 1_555 1_555 no
C1 C2 H4 110(3) 1_555 1_555 1_555 no
H3 C2 H4 102(4) 1_555 1_555 1_555 no
S2 C3 C4 111.6(3) 1_555 1_555 1_555 yes
S2 C3 H7 102(3) 1_555 1_555 1_555 no
S2 C3 H8 108(2) 1_555 1_555 1_555 no
C4 C3 H7 111(3) 1_555 1_555 1_555 no
C4 C3 H8 102(3) 1_555 1_555 1_555 no
H7 C3 H8 120(4) 1_555 1_555 1_555 no
N2 C4 C3 111.9(4) 1_555 1_555 1_555 yes
N2 C4 H9 102(3) 1_555 1_555 1_555 no
N2 C4 H10 110(2) 1_555 1_555 1_555 no
C3 C4 H9 114(3) 1_555 1_555 1_555 no
C3 C4 H10 106(2) 1_555 1_555 1_555 no
H9 C4 H10 109(4) 1_555 1_555 1_555 no
S3 C5 C6 111.9(3) 1_555 1_555 1_555 yes
S3 C5 H14 110(2) 1_555 1_555 1_555 no
S3 C5 H15 99(3) 1_555 1_555 1_555 no
C6 C5 H14 109(2) 1_555 1_555 1_555 no
C6 C5 H15 105(3) 1_555 1_555 1_555 no
H14 C5 H15 119(4) 1_555 1_555 1_555 no
N3 C6 C5 110.0(3) 1_555 1_555 1_555 yes
N3 C6 H16 107(3) 1_555 1_555 1_555 no
N3 C6 H17 112(2) 1_555 1_555 1_555 no
C5 C6 H16 118(3) 1_555 1_555 1_555 no
C5 C6 H17 106(2) 1_555 1_555 1_555 no
H16 C6 H17 102(4) 1_555 1_555 1_555 no

loop_
_geom_bond_atom_site_label_1
_geom_bond_atom_site_label_2
_geom_bond_distance
_geom_bond_site_symmetry_1
_geom_bond_site_symmetry_2
_geom_bond_publ_flag
RE S1 2.279(1) 1_555 1_555 yes
RE S2 2.289(1) 1_555 1_555 yes
RE S3 2.290(1) 1_555 1_555 yes
RE O1 1.697(3) 1_555 1_555 yes
RE N1 2.153(4) 1_555 1_555 yes
S1 C1 1.832(5) 1_555 1_555 yes
S2 C3 1.831(5) 1_555 1_555 yes
S3 C5 1.821(4) 1_555 1_555 yes
N1 C2 1.480(6) 1_555 1_555 yes
N2 C4 1.473(7) 1_555 1_555 yes
N3 C6 1.496(5) 1_555 1_555 yes
C1 C2 1.507(7) 1_555 1_555 yes
C3 C4 1.503(7) 1_555 1_555 yes
C5 C6 1.508(6) 1_555 1_555 yes
